data_7006295
loop_
_publ_author_name
'Bruce, Michael I.'
'Costuas, Karine'
'Davin, Thomas'
'Halet, Jean-Fran\,cois'
'Kramarczuk, Kathy A.'
'Low, Paul J.'
'Nicholson, Brian K.'
'Perkins, Gary J.'
'Roberts, Rachel L.'
'Skelton, Brian W.'
'Smith, Mark E.'
'White, Allan H.'

_publ_section_title
;
 Syntheses, structures and redox properties of some complexes
 containing the Os(dppe)Cp* fragment, including [{Os(dppe)Cp*}2(mu-C
 triple bondCC triple bond C)].
;
_journal_issue 46
_journal_name_full 'Dalton transactions (Cambridge, England : 2003)'
_journal_page_first 5387
_journal_page_last 5399
_journal_paper_doi 10.1039/b712104k
_journal_year 2007
_chemical_formula_moiety 'C38 H42 N Os P2, F6 P'
_chemical_formula_sum 'C38 H42 F6 N Os P3'
_chemical_formula_weight 909.87
_space_group_IT_number 14
_symmetry_cell_setting monoclinic
_symmetry_space_group_name_Hall '-P 2ybc'
_symmetry_space_group_name_H-M 'P 1 21/c 1'
_cell_angle_alpha 90.00000
_cell_angle_beta 104.3830(10)
_cell_angle_gamma 90.00000
_cell_formula_units_Z 4
_cell_length_a 11.4255(6)
_cell_length_b 17.3798(8)
_cell_length_c 19.1554(9)
_cell_measurement_reflns_used 8192
_cell_measurement_temperature 153
_cell_measurement_theta_max 36.8
_cell_measurement_theta_min 2.8
_cell_volume 3684.5(3)
_computing_cell_refinement 'Siemens SAINT (Siemens, 1995)'
_computing_data_collection 'Siemens SMART (Siemens, 1995)'
_computing_data_reduction 'xtal ADDREF SORTRF'
_computing_molecular_graphics xtal
_computing_publication_material 'xtal BONDLA CIFIO'
_computing_structure_refinement 'xtal CRYLSQ'
_computing_structure_solution xtal
_diffrn_ambient_temperature 153
_diffrn_measured_fraction_theta_full 1
_diffrn_measured_fraction_theta_max 1
_diffrn_measurement_device_type
;
Bruker SMART CCD diffractometer
;
_diffrn_measurement_method '\w scans'
_diffrn_radiation_detector 'CCD area detector'
_diffrn_radiation_monochromator graphite
_diffrn_radiation_source 'sealed tube'
_diffrn_radiation_type 'Mo K\a'
_diffrn_radiation_wavelength .71073
_diffrn_reflns_av_R_equivalents .044
_diffrn_reflns_av_sigmaI/netI .088
_diffrn_reflns_limit_h_max 18
_diffrn_reflns_limit_h_min -19
_diffrn_reflns_limit_k_max 29
_diffrn_reflns_limit_k_min -29
_diffrn_reflns_limit_l_max 32
_diffrn_reflns_limit_l_min -32
_diffrn_reflns_number 76147
_diffrn_reflns_theta_full 37.5
_diffrn_reflns_theta_max 37.5
_diffrn_reflns_theta_min 1.84
_diffrn_standards_decay_% 0
_diffrn_standards_number 0
_exptl_absorpt_coefficient_mu 3.65
_exptl_absorpt_correction_T_max .80
_exptl_absorpt_correction_T_min .56
_exptl_absorpt_correction_type multi-scan
_exptl_absorpt_process_details
;
SADABS; Sheldrick, 1996
;
_exptl_crystal_colour yellow
_exptl_crystal_density_diffrn 1.64
_exptl_crystal_description prism
_exptl_crystal_F_000 1808
_exptl_crystal_size_max .17
_exptl_crystal_size_mid .1
_exptl_crystal_size_min .06
_refine_diff_density_max 1.907
_refine_diff_density_min -1.085
_refine_ls_goodness_of_fit_all .962
_refine_ls_goodness_of_fit_ref 1.044
_refine_ls_hydrogen_treatment noref
_refine_ls_matrix_type full
_refine_ls_number_constraints 0
_refine_ls_number_parameters 442
_refine_ls_number_reflns 13760
_refine_ls_number_restraints 0
_refine_ls_R_factor_all .054
_refine_ls_R_factor_gt .027
_refine_ls_shift/su_max .046
_refine_ls_shift/su_mean .001
_refine_ls_structure_factor_coef F
_refine_ls_weighting_details
;
w=1/(sig^2(F) + .0004F^2)
;
_refine_ls_weighting_scheme calc
_refine_ls_wR_factor_all .026
_refine_ls_wR_factor_ref .024
_reflns_d_resolution_high .582
_reflns_d_resolution_low 11.043
_reflns_Friedel_coverage 0
_reflns_limit_h_max 19
_reflns_limit_h_min 0
_reflns_limit_k_max 29
_reflns_limit_k_min 0
_reflns_limit_l_max 31
_reflns_limit_l_min -32
_reflns_number_gt 13760
_reflns_number_total 19329
_reflns_threshold_expression 'F > 4.00 sig(F )'
_cod_data_source_file b712104k.txt
_cod_data_source_block br767
_cod_original_sg_symbol_Hall -p_2ybc
_cod_original_sg_symbol_H-M P_1_21/c_1
_cod_database_code 7006295

loop_
_symmetry_equiv_pos_as_xyz
+x,+y,+z
-x,1/2+y,1/2-z
-x,-y,-z
+x,1/2-y,1/2+z

loop_
_atom_site_label
_atom_site_fract_x
_atom_site_fract_y
_atom_site_fract_z
_atom_site_U_iso_or_equiv
_atom_site_adp_type
_atom_site_calc_flag
_atom_site_calc_attached_atom
_atom_site_occupancy
_atom_site_disorder_assembly
_atom_site_disorder_group
Os .073558(6) .520721(4) .763025(4) .01482(3) Uani ? ? 1.00000 ? ?
P1 .02827(5) .62383(3) .68575(3) .0176(2) Uani ? ? 1.00000 ? ?
C111 .13626(17) .63961(11) .63037(10) .0207(8) Uani ? ? 1.00000 ? ?
C112 .1918(2) .71048(12) .62571(12) .0272(9) Uani ? ? 1.00000 ? ?
C113 .2780(2) .71807(14) .58612(13) .0349(11) Uani ? ? 1.00000 ? ?
C114 .3089(2) .65550(16) .55045(12) .0367(12) Uani ? ? 1.00000 ? ?
C115 .2569(2) .58473(15) .55528(12) .0342(11) Uani ? ? 1.00000 ? ?
C116 .1719(2) .57691(12) .59534(11) .0271(9) Uani ? ? 1.00000 ? ?
C121 -.12004(18) .62986(11) .62172(11) .0219(8) Uani ? ? 1.00000 ? ?
C122 -.13699(19) .61389(12) .54825(11) .0255(9) Uani ? ? 1.00000 ? ?
C123 -.2515(2) .61844(13) .50195(12) .0316(10) Uani ? ? 1.00000 ? ?
C124 -.3504(2) .63784(14) .52738(13) .0357(11) Uani ? ? 1.00000 ? ?
C125 -.3355(2) .65344(14) .59995(14) .0349(11) Uani ? ? 1.00000 ? ?
C126 -.2215(2) .64883(12) .64699(12) .0274(9) Uani ? ? 1.00000 ? ?
C1 .03562(19) .71412(11) .73698(11) .0225(8) Uani ? ? 1.00000 ? ?
C2 .14053(18) .70727(11) .80409(11) .0225(8) Uani ? ? 1.00000 ? ?
P2 .11691(5) .61650(3) .84839(3) .0180(2) Uani ? ? 1.00000 ? ?
C211 .24990(18) .60605(11) .92364(11) .0225(8) Uani ? ? 1.00000 ? ?
C212 .3566(2) .64578(15) .92762(13) .0350(11) Uani ? ? 1.00000 ? ?
C213 .4556(2) .63499(17) .98613(15) .0471(14) Uani ? ? 1.00000 ? ?
C214 .4492(2) .58517(17) 1.04081(14) .0442(13) Uani ? ? 1.00000 ? ?
C215 .3434(2) .54533(16) 1.03730(13) .0414(13) Uani ? ? 1.00000 ? ?
C216 .2445(2) .55563(14) .97956(12) .0316(10) Uani ? ? 1.00000 ? ?
C221 .00049(18) .64624(10) .89280(10) .0200(8) Uani ? ? 1.00000 ? ?
C222 -.12023(19) .63026(11) .86022(11) .0234(8) Uani ? ? 1.00000 ? ?
C223 -.2118(2) .65643(12) .89003(12) .0280(10) Uani ? ? 1.00000 ? ?
C224 -.1835(2) .69891(13) .95281(12) .0298(10) Uani ? ? 1.00000 ? ?
C225 -.0642(2) .71582(13) .98551(11) .0300(10) Uani ? ? 1.00000 ? ?
C226 .02761(19) .69012(12) .95583(11) .0250(9) Uani ? ? 1.00000 ? ?
N01 .24934(15) .53137(8) .76074(9) .0203(7) Uani ? ? 1.00000 ? ?
C01 .3472(2) .53445(11) .75888(12) .0267(9) Uani ? ? 1.00000 ? ?
C02 .4735(2) .53947(16) .75518(18) .0493(15) Uani ? ? 1.00000 ? ?
C101 .09331(18) .40055(10) .80448(11) .0213(8) Uani ? ? 1.00000 ? ?
C1011 .2033(2) .36738(12) .85550(13) .0321(10) Uani ? ? 1.00000 ? ?
C102 -.00974(18) .43365(10) .82258(11) .0214(8) Uani ? ? 1.00000 ? ?
C1021 -.0324(2) .43677(12) .89609(13) .0329(11) Uani ? ? 1.00000 ? ?
C103 -.09652(18) .45348(11) .75696(12) .0231(8) Uani ? ? 1.00000 ? ?
C1031 -.2271(2) .47344(13) .75062(15) .0365(11) Uani ? ? 1.00000 ? ?
C104 -.04848(19) .42983(11) .69808(11) .0233(8) Uani ? ? 1.00000 ? ?
C1041 -.1180(2) .42941(13) .62060(12) .0368(11) Uani ? ? 1.00000 ? ?
C105 .06765(19) .39783(10) .72613(11) .0223(8) Uani ? ? 1.00000 ? ?
C1051 .1469(2) .36236(12) .68343(13) .0345(11) Uani ? ? 1.00000 ? ?
P .49093(6) .79503(3) .79371(4) .0329(3) Uani ? ? 1.00000 ? ?
F1 .59575(15) .76763(10) .75811(10) .0618(11) Uani ? ? 1.00000 ? ?
F2 .56216(16) .87221(9) .82162(11) .0671(11) Uani ? ? 1.00000 ? ?
F3 .38619(13) .82103(8) .83059(9) .0471(8) Uani ? ? 1.00000 ? ?
F4 .41928(14) .71720(8) .76722(9) .0516(9) Uani ? ? 1.00000 ? ?
F5 .55579(15) .75320(10) .86770(9) .0615(10) Uani ? ? 1.00000 ? ?
F6 .42458(17) .83688(11) .72168(9) .0651(11) Uani ? ? 1.00000 ? ?
H112 .16867 .75437 .64968 .03400 Uiso ? ? 1.00000 ? ?
H113 .31597 .76674 .58387 .04300 Uiso ? ? 1.00000 ? ?
H114 .36784 .66040 .52234 .04600 Uiso ? ? 1.00000 ? ?
H115 .27914 .54106 .53067 .04300 Uiso ? ? 1.00000 ? ?
H116 .13566 .52771 .59851 .03300 Uiso ? ? 1.00000 ? ?
H122 -.06946 .59912 .52953 .03200 Uiso ? ? 1.00000 ? ?
H123 -.26153 .60866 .45134 .04100 Uiso ? ? 1.00000 ? ?
H124 -.42959 .63977 .49500 .04500 Uiso ? ? 1.00000 ? ?
H125 -.40409 .66798 .61755 .04400 Uiso ? ? 1.00000 ? ?
H126 -.21232 .65874 .69754 .03500 Uiso ? ? 1.00000 ? ?
H1a .04844 .75642 .70796 .02800 Uiso ? ? 1.00000 ? ?
H1b -.03826 .72197 .75055 .02800 Uiso ? ? 1.00000 ? ?
H2a .14142 .74949 .83577 .02800 Uiso ? ? 1.00000 ? ?
H2b .21593 .70567 .79090 .02800 Uiso ? ? 1.00000 ? ?
H212 .36199 .68106 .88984 .04400 Uiso ? ? 1.00000 ? ?
H213 .52851 .66292 .98938 .05900 Uiso ? ? 1.00000 ? ?
H214 .51766 .57731 1.08097 .05400 Uiso ? ? 1.00000 ? ?
H215 .33838 .51074 1.07512 .05100 Uiso ? ? 1.00000 ? ?
H216 .17201 .52701 .97754 .03900 Uiso ? ? 1.00000 ? ?
H222 -.13981 .60056 .81639 .03000 Uiso ? ? 1.00000 ? ?
H223 -.29482 .64528 .86695 .03500 Uiso ? ? 1.00000 ? ?
H224 -.24676 .71683 .97350 .03600 Uiso ? ? 1.00000 ? ?
H225 -.04432 .74537 1.02942 .03700 Uiso ? ? 1.00000 ? ?
H226 .11038 .70247 .97810 .03100 Uiso ? ? 1.00000 ? ?
H1011a .26870 .36620 .83271 .04700 Uiso ? ? 1.00000 ? ?
H1011b .18669 .31629 .86813 .04700 Uiso ? ? 1.00000 ? ?
H1011c .22583 .39817 .89786 .04700 Uiso ? ? 1.00000 ? ?
H1021a .04037 .42427 .93183 .05000 Uiso ? ? 1.00000 ? ?
H1021b -.09320 .40069 .89998 .05000 Uiso ? ? 1.00000 ? ?
H1021c -.05723 .48694 .90588 .05000 Uiso ? ? 1.00000 ? ?
H1031a -.25173 .51393 .71615 .05500 Uiso ? ? 1.00000 ? ?
H1031b -.27697 .42982 .73529 .05500 Uiso ? ? 1.00000 ? ?
H1031c -.23742 .49031 .79590 .05500 Uiso ? ? 1.00000 ? ?
H1041a -.16818 .38492 .61077 .05500 Uiso ? ? 1.00000 ? ?
H1041b -.16857 .47418 .61051 .05500 Uiso ? ? 1.00000 ? ?
H1041c -.06449 .42967 .58979 .05500 Uiso ? ? 1.00000 ? ?
H1051a .12588 .30983 .67412 .05200 Uiso ? ? 1.00000 ? ?
H1051b .13610 .38889 .63850 .05200 Uiso ? ? 1.00000 ? ?
H1051c .22957 .36630 .70919 .05200 Uiso ? ? 1.00000 ? ?
H02a .50638 .58969 .76847 .07300 Uiso ? ? 1.00000 ? ?
H02b .52304 .50255 .78563 .07300 Uiso ? ? 1.00000 ? ?
H02c .47984 .52925 .70717 .07300 Uiso ? ? 1.00000 ? ?

loop_
_atom_site_aniso_label
_atom_site_aniso_U_11
_atom_site_aniso_U_22
_atom_site_aniso_U_33
_atom_site_aniso_U_12
_atom_site_aniso_U_13
_atom_site_aniso_U_23
Os .01462(3) .01284(3) .01701(3) -.00034(3) .00394(2) -.00019(3)
P1 .0169(2) .0153(2) .0198(2) -.00031(17) .00332(18) .00124(17)
C111 .0169(9) .0251(9) .0190(9) -.0004(7) .0023(7) .0044(7)
C112 .0245(10) .0287(10) .0281(11) -.0045(8) .0059(8) .0051(8)
C113 .0261(12) .0439(13) .0347(13) -.0100(10) .0074(10) .0083(10)
C114 .0235(11) .0610(16) .0264(11) -.0047(11) .0074(9) .0062(11)
C115 .0302(12) .0469(14) .0263(11) .0030(10) .0086(9) -.0033(10)
C116 .0278(11) .0306(10) .0241(10) -.0007(9) .0084(8) -.0007(8)
C121 .0197(9) .0180(8) .0257(10) -.0005(7) .0014(8) .0056(7)
C122 .0226(10) .0261(10) .0265(10) -.0019(8) .0037(8) .0026(8)
C123 .0279(11) .0352(11) .0274(11) -.0063(9) -.0014(9) .0044(9)
C124 .0210(11) .0432(13) .0376(13) -.0002(10) -.0027(9) .0113(11)
C125 .0202(11) .0410(13) .0427(14) .0022(9) .0060(10) .0073(11)
C126 .0228(10) .0288(10) .0296(11) .0003(8) .0050(8) .0044(8)
C1 .0255(10) .0154(8) .0274(10) .0009(7) .0078(8) .0002(7)
C2 .0243(10) .0167(8) .0259(10) -.0041(7) .0048(8) -.0029(7)
P2 .0173(2) .0171(2) .0192(2) -.00111(18) .00390(18) -.00231(17)
C211 .0203(9) .0243(9) .0224(9) .0012(7) .0040(7) -.0046(7)
C212 .0243(11) .0456(13) .0332(12) -.0062(10) .0036(9) .0019(10)
C213 .0228(12) .0661(18) .0478(16) -.0099(12) .0002(11) .0015(14)
C214 .0261(12) .0645(18) .0354(14) .0019(12) -.0049(10) .0030(13)
C215 .0349(14) .0524(15) .0314(13) .0034(12) -.0021(10) .0098(11)
C216 .0254(11) .0358(12) .0305(11) -.0016(9) .0013(9) .0048(9)
C221 .0215(9) .0181(8) .0209(9) .0022(7) .0063(7) .0003(7)
C222 .0234(10) .0213(9) .0253(10) -.0000(7) .0056(8) -.0022(7)
C223 .0213(10) .0262(10) .0370(12) .0020(8) .0081(9) .0010(9)
C224 .0300(12) .0287(10) .0342(12) .0092(9) .0150(10) .0027(9)
C225 .0366(13) .0299(10) .0226(10) .0089(9) .0056(9) -.0038(8)
C226 .0242(10) .0262(9) .0228(10) .0037(8) .0021(8) -.0040(8)
N01 .0213(8) .0175(7) .0214(8) .0010(6) .0042(6) .0007(6)
C01 .0210(10) .0242(10) .0341(11) .0016(7) .0052(8) -.0004(8)
C02 .0214(12) .0482(16) .081(2) .0012(11) .0182(13) -.0026(14)
C101 .0241(10) .0129(7) .0268(10) -.0012(7) .0057(8) .0010(7)
C1011 .0332(12) .0226(9) .0370(13) .0065(9) .0018(10) .0039(9)
C102 .0245(10) .0156(8) .0263(10) -.0031(7) .0104(8) .0019(7)
C1021 .0454(14) .0242(10) .0359(12) -.0032(10) .0227(11) .0026(9)
C103 .0183(9) .0158(8) .0347(11) -.0032(7) .0056(8) .0010(8)
C1031 .0189(10) .0255(10) .0640(17) -.0039(9) .0081(10) -.0034(11)
C104 .0260(10) .0158(8) .0254(10) -.0042(7) .0013(8) -.0009(7)
C1041 .0466(15) .0275(11) .0295(12) -.0121(10) -.0037(10) -.0018(9)
C105 .0272(10) .0144(8) .0272(10) -.0023(7) .0104(8) -.0020(7)
C1051 .0464(15) .0205(9) .0434(14) .0005(9) .0240(12) -.0062(9)
P .0227(3) .0273(3) .0469(4) -.0011(2) .0049(3) .0022(3)
F1 .0475(11) .0614(11) .0861(14) -.0042(8) .0343(10) -.0129(9)
F2 .0614(12) .0490(10) .0972(14) -.0285(9) .0317(11) -.0239(10)
F3 .0368(8) .0410(8) .0667(11) .0098(7) .0191(8) .0074(7)
F4 .0469(10) .0339(8) .0735(11) -.0127(7) .0138(8) -.0075(8)
F5 .0476(10) .0700(12) .0573(11) .0257(9) -.0048(8) .0077(9)
F6 .0828(14) .0572(11) .0514(11) .0209(10) .0094(10) .0182(8)

loop_
_atom_type_symbol
_atom_type_description
_atom_type_oxidation_number
_atom_type_number_in_cell
_atom_type_scat_dispersion_real
_atom_type_scat_dispersion_imag
_atom_type_scat_source
C ? 0 152 .002 .002 'Int Tables Vol IV Tables 2.2B and 2.3.1'
H ? 0 168 0 0 'Int Tables Vol IV Tables 2.2B and 2.3.1'
F ? 0 24 .014 .01 'Int Tables Vol IV Tables 2.2B and 2.3.1'
N ? 0 4 .004 .003 'Int Tables Vol IV Tables 2.2B and 2.3.1'
P ? 0 12 .09 .095 'Int Tables Vol IV Tables 2.2B and 2.3.1'
Os ? 0 4 -1.816 7.605 'Int Tables Vol IV Tables 2.2B and 2.3.1'

loop_
_diffrn_attenuator_code
_diffrn_attenuator_scale
? ?

loop_
_geom_angle_atom_site_label_1
_geom_angle_atom_site_label_2
_geom_angle_atom_site_label_3
_geom_angle_site_symmetry_1
_geom_angle_site_symmetry_2
_geom_angle_site_symmetry_3
_geom_angle
_geom_angle_publ_flag
P1 Os P2 . . . 82.410(18) ?
P1 Os N01 . . . 88.89(4) ?
P1 Os C101 . . . 161.33(5) ?
P1 Os C102 . . . 142.80(5) ?
P1 Os C103 . . . 108.59(5) ?
P1 Os C104 . . . 100.41(5) ?
P1 Os C105 . . . 123.65(5) ?
P2 Os N01 . . . 84.82(4) ?
P2 Os C101 . . . 116.15(5) ?
P2 Os C102 . . . 99.80(5) ?
P2 Os C103 . . . 116.37(6) ?
P2 Os C104 . . . 152.91(6) ?
P2 Os C105 . . . 153.73(5) ?
N01 Os C101 . . . 94.59(7) ?
N01 Os C102 . . . 128.30(6) ?
N01 Os C103 . . . 153.53(7) ?
N01 Os C104 . . . 121.99(7) ?
N01 Os C105 . . . 91.86(7) ?
C101 Os C102 . . . 37.27(8) ?
C101 Os C103 . . . 62.61(7) ?
C101 Os C104 . . . 62.31(7) ?
C101 Os C105 . . . 38.02(7) ?
C102 Os C103 . . . 37.31(7) ?
C102 Os C104 . . . 61.82(7) ?
C102 Os C105 . . . 62.31(8) ?
C103 Os C104 . . . 37.02(8) ?
C103 Os C105 . . . 62.02(8) ?
C104 Os C105 . . . 36.59(7) ?
Os P1 C111 . . . 114.34(6) ?
Os P1 C121 . . . 119.89(7) ?
Os P1 C1 . . . 110.35(7) ?
C111 P1 C121 . . . 104.31(9) ?
C111 P1 C1 . . . 103.43(10) ?
C121 P1 C1 . . . 102.72(9) ?
P1 C111 C112 . . . 123.31(16) ?
P1 C111 C116 . . . 118.69(16) ?
C112 C111 C116 . . . 117.8(2) ?
C111 C112 C113 . . . 120.8(2) ?
C111 C112 H112 . . . 119.0 ?
C113 C112 H112 . . . 120.1 ?
C112 C113 C114 . . . 120.0(2) ?
C112 C113 H113 . . . 120.0 ?
C114 C113 H113 . . . 120.1 ?
C113 C114 C115 . . . 120.2(2) ?
C113 C114 H114 . . . 120.6 ?
C115 C114 H114 . . . 119.2 ?
C114 C115 C116 . . . 119.8(2) ?
C114 C115 H115 . . . 120.1 ?
C116 C115 H115 . . . 120.1 ?
C111 C116 C115 . . . 121.3(2) ?
C111 C116 H116 . . . 119.0 ?
C115 C116 H116 . . . 119.7 ?
P1 C121 C122 . . . 122.40(17) ?
P1 C121 C126 . . . 119.27(15) ?
C122 C121 C126 . . . 118.30(17) ?
C121 C122 C123 . . . 120.3(2) ?
C121 C122 H122 . . . 120.24 ?
C123 C122 H122 . . . 119.5 ?
C122 C123 C124 . . . 120.9(2) ?
C122 C123 H123 . . . 119.4 ?
C124 C123 H123 . . . 119.8 ?
C123 C124 C125 . . . 119.7(2) ?
C123 C124 H124 . . . 120.2 ?
C125 C124 H124 . . . 120.1 ?
C124 C125 C126 . . . 120.1(2) ?
C124 C125 H125 . . . 119.7 ?
C126 C125 H125 . . . 120.2 ?
C121 C126 C125 . . . 120.8(2) ?
C121 C126 H126 . . . 119.8 ?
C125 C126 H126 . . . 119.4 ?
P1 C1 C2 . . . 107.71(13) ?
P1 C1 H1a . . . 109.82 ?
P1 C1 H1b . . . 109.95 ?
C2 C1 H1a . . . 110.36 ?
C2 C1 H1b . . . 110.1 ?
H1a C1 H1b . . . 108.85 ?
C1 C2 P2 . . . 106.25(13) ?
C1 C2 H2a . . . 111.01 ?
C1 C2 H2b . . . 110.5 ?
P2 C2 H2a . . . 110.27 ?
P2 C2 H2b . . . 109.95 ?
H2a C2 H2b . . . 108.88 ?
Os P2 C2 . . . 108.82(7) ?
Os P2 C211 . . . 118.66(7) ?
Os P2 C221 . . . 118.94(6) ?
C2 P2 C211 . . . 105.10(9) ?
C2 P2 C221 . . . 100.34(9) ?
C211 P2 C221 . . . 102.74(9) ?
P2 C211 C212 . . . 122.82(16) ?
P2 C211 C216 . . . 118.76(16) ?
C212 C211 C216 . . . 118.42(18) ?
C211 C212 C213 . . . 120.3(2) ?
C211 C212 H212 . . . 119.7 ?
C213 C212 H212 . . . 120.0 ?
C212 C213 C214 . . . 120.8(2) ?
C212 C213 H213 . . . 120.4 ?
C214 C213 H213 . . . 118.8 ?
C213 C214 C215 . . . 119.4(2) ?
C213 C214 H214 . . . 120.8 ?
C215 C214 H214 . . . 119.8 ?
C214 C215 C216 . . . 120.4(2) ?
C214 C215 H215 . . . 119.7 ?
C216 C215 H215 . . . 119.9 ?
C211 C216 C215 . . . 120.8(2) ?
C211 C216 H216 . . . 119.8 ?
C215 C216 H216 . . . 119.4 ?
P2 C221 C222 . . . 119.37(15) ?
P2 C221 C226 . . . 121.83(15) ?
C222 C221 C226 . . . 118.6(2) ?
C221 C222 C223 . . . 120.95(19) ?
C221 C222 H222 . . . 119.1 ?
C223 C222 H222 . . . 119.9 ?
C222 C223 C224 . . . 119.8(2) ?
C222 C223 H223 . . . 120.2 ?
C224 C223 H223 . . . 120.0 ?
C223 C224 C225 . . . 120.0(2) ?
C223 C224 H224 . . . 119.8 ?
C225 C224 H224 . . . 120.2 ?
C224 C225 C226 . . . 120.5(2) ?
C224 C225 H225 . . . 120.1 ?
C226 C225 H225 . . . 119.4 ?
C221 C226 C225 . . . 120.19(19) ?
C221 C226 H226 . . . 119.3 ?
C225 C226 H226 . . . 120.5 ?
Os N01 C01 . . . 177.42(15) ?
N01 C01 C02 . . . 178.8(2) ?
C01 C02 H02a . . . 111.5 ?
C01 C02 H02b . . . 111.9 ?
C01 C02 H02c . . . 110.3 ?
H02a C02 H02b . . . 108.4 ?
H02a C02 H02c . . . 107.8 ?
H02b C02 H02c . . . 106.7 ?
Os C101 C1011 . . . 125.90(14) ?
Os C101 C102 . . . 72.07(11) ?
Os C101 C105 . . . 71.72(10) ?
C1011 C101 C102 . . . 127.1(2) ?
C1011 C101 C105 . . . 125.4(2) ?
C102 C101 C105 . . . 107.22(16) ?
C101 C1011 H1011a . . . 109.5 ?
C101 C1011 H1011b . . . 109.6 ?
C101 C1011 H1011c . . . 110.1 ?
H1011a C1011 H1011b . . . 108.9 ?
H1011a C1011 H1011c . . . 109.0 ?
H1011b C1011 H1011c . . . 109.6 ?
Os C102 C101 . . . 70.66(12) ?
Os C102 C1021 . . . 130.47(14) ?
Os C102 C103 . . . 71.40(12) ?
C101 C102 C1021 . . . 126.11(17) ?
C101 C102 C103 . . . 108.40(19) ?
C1021 C102 C103 . . . 124.9(2) ?
C102 C1021 H1021a . . . 110.0 ?
C102 C1021 H1021b . . . 110.5 ?
C102 C1021 H1021c . . . 110.4 ?
H1021a C1021 H1021b . . . 108.3 ?
H1021a C1021 H1021c . . . 108.3 ?
H1021b C1021 H1021c . . . 109.2 ?
Os C103 C102 . . . 71.29(11) ?
Os C103 C1031 . . . 135.32(14) ?
Os C103 C104 . . . 72.18(12) ?
C102 C103 C1031 . . . 125.5(2) ?
C102 C103 C104 . . . 107.70(17) ?
C1031 C103 C104 . . . 124.62(19) ?
C103 C1031 H1031a . . . 109.9 ?
C103 C1031 H1031b . . . 110.3 ?
C103 C1031 H1031c . . . 110.0 ?
H1031a C1031 H1031b . . . 108.8 ?
H1031a C1031 H1031c . . . 108.7 ?
H1031b C1031 H1031c . . . 109.1 ?
Os C104 C103 . . . 70.80(11) ?
Os C104 C1041 . . . 130.53(15) ?
Os C104 C105 . . . 70.99(11) ?
C103 C104 C1041 . . . 124.7(2) ?
C103 C104 C105 . . . 108.69(17) ?
C1041 C104 C105 . . . 126.1(2) ?
C104 C1041 H1041a . . . 110.1 ?
C104 C1041 H1041b . . . 109.9 ?
C104 C1041 H1041c . . . 110.5 ?
H1041a C1041 H1041b . . . 108.4 ?
H1041a C1041 H1041c . . . 109.2 ?
H1041b C1041 H1041c . . . 108.6 ?
Os C105 C101 . . . 70.26(10) ?
Os C105 C104 . . . 72.41(11) ?
Os C105 C1051 . . . 126.10(15) ?
C101 C105 C104 . . . 107.9(2) ?
C101 C105 C1051 . . . 125.63(18) ?
C104 C105 C1051 . . . 126.30(19) ?
C105 C1051 H1051a . . . 109.9 ?
C105 C1051 H1051b . . . 109.4 ?
C105 C1051 H1051c . . . 110.1 ?
H1051a C1051 H1051b . . . 108.9 ?
H1051a C1051 H1051c . . . 109.8 ?
H1051b C1051 H1051c . . . 108.7 ?
F1 P F2 . . . 91.13(11) ?
F1 P F3 . . . 178.79(11) ?
F1 P F4 . . . 89.50(10) ?
F1 P F5 . . . 90.65(10) ?
F1 P F6 . . . 90.71(11) ?
F2 P F3 . . . 89.42(10) ?
F2 P F4 . . . 178.91(11) ?
F2 P F5 . . . 89.98(9) ?
F2 P F6 . . . 89.99(10) ?
F3 P F4 . . . 89.94(9) ?
F3 P F5 . . . 88.27(9) ?
F3 P F6 . . . 90.37(10) ?
F4 P F5 . . . 89.12(9) ?
F4 P F6 . . . 90.89(9) ?
F5 P F6 . . . 178.64(11) ?

loop_
_geom_bond_atom_site_label_1
_geom_bond_atom_site_label_2
_geom_bond_site_symmetry_1
_geom_bond_site_symmetry_2
_geom_bond_distance
_geom_bond_publ_flag
Os P1 . . 2.2999(5) ?
Os P2 . . 2.2996(5) ?
Os N01 . . 2.0282(18) ?
Os C101 . . 2.2258(18) ?
Os C102 . . 2.244(2) ?
Os C103 . . 2.246(2) ?
Os C104 . . 2.2639(18) ?
Os C105 . . 2.2454(18) ?
P1 C111 . . 1.837(2) ?
P1 C121 . . 1.8315(19) ?
P1 C1 . . 1.842(2) ?
C111 C112 . . 1.399(3) ?
C111 C116 . . 1.392(3) ?
C112 C113 . . 1.390(4) ?
C112 H112 . . .961 ?
C113 C114 . . 1.377(4) ?
C113 H113 . . .957 ?
C114 C115 . . 1.379(4) ?
C114 H114 . . .964 ?
C115 C116 . . 1.386(4) ?
C115 H115 . . .960 ?
C116 H116 . . .958 ?
C121 C122 . . 1.400(3) ?
C121 C126 . . 1.401(3) ?
C122 C123 . . 1.389(3) ?
C122 H122 . . .963 ?
C123 C124 . . 1.379(4) ?
C123 H123 . . .963 ?
C124 C125 . . 1.385(4) ?
C124 H124 . . .962 ?
C125 C126 . . 1.390(3) ?
C125 H125 . . .961 ?
C126 H126 . . .963 ?
C1 C2 . . 1.529(3) ?
C1 H1a . . .955 ?
C1 H1b . . .953 ?
C2 P2 . . 1.843(2) ?
C2 H2a . . .951 ?
C2 H2b . . .957 ?
P2 C211 . . 1.8252(18) ?
P2 C221 . . 1.823(2) ?
C211 C212 . . 1.387(3) ?
C211 C216 . . 1.397(3) ?
C212 C213 . . 1.393(3) ?
C212 H212 . . .962 ?
C213 C214 . . 1.375(4) ?
C213 H213 . . .953 ?
C214 C215 . . 1.380(4) ?
C214 H214 . . .961 ?
C215 C216 . . 1.382(3) ?
C215 H215 . . .954 ?
C216 H216 . . .958 ?
C221 C222 . . 1.393(3) ?
C221 C226 . . 1.396(3) ?
C222 C223 . . 1.388(3) ?
C222 H222 . . .963 ?
C223 C224 . . 1.379(3) ?
C223 H223 . . .961 ?
C224 C225 . . 1.383(3) ?
C224 H224 . . .959 ?
C225 C226 . . 1.386(3) ?
C225 H225 . . .963 ?
C226 H226 . . .960 ?
N01 C01 . . 1.128(3) ?
C01 C02 . . 1.465(4) ?
C02 H02a . . .959 ?
C02 H02b . . .953 ?
C02 H02c . . .957 ?
C101 C1011 . . 1.502(3) ?
C101 C102 . . 1.428(3) ?
C101 C105 . . 1.457(3) ?
C1011 H1011a . . .954 ?
C1011 H1011b . . .952 ?
C1011 H1011c . . .953 ?
C102 C1021 . . 1.495(3) ?
C102 C103 . . 1.436(3) ?
C1021 H1021a . . .961 ?
C1021 H1021b . . .953 ?
C1021 H1021c . . .950 ?
C103 C1031 . . 1.507(3) ?
C103 C104 . . 1.432(3) ?
C1031 H1031a . . .958 ?
C1031 H1031b . . .950 ?
C1031 H1031c . . .950 ?
C104 C1041 . . 1.499(3) ?
C104 C105 . . 1.416(3) ?
C1041 H1041a . . .953 ?
C1041 H1041b . . .960 ?
C1041 H1041c . . .949 ?
C105 C1051 . . 1.496(4) ?
C1051 H1051a . . .950 ?
C1051 H1051b . . .957 ?
C1051 H1051c . . .953 ?
P F1 . . 1.591(2) ?
P F2 . . 1.5910(18) ?
P F3 . . 1.5985(19) ?
P F4 . . 1.5972(16) ?
P F5 . . 1.6015(18) ?
P F6 . . 1.5773(17) ?
